data_7224141
loop_
_publ_author_name
'You, Zhonglu'
'Liu, Mingyang'
'Wang, Cunfang'
'Sheng, Gui-Hua'
'Zhao, Xinlu'
'Qu, Dan'
'Niu, Fang'

_publ_section_title
;
 Inhibition studies of Helicobacter pylori urease with Schiff base
 copper(II) complexes
;
_journal_name_full 'RSC Adv.'
_journal_paper_doi 10.1039/C6RA00500D
_journal_year 2016
_chemical_formula_sum 'C22 H24 Cl2 Cu2 N2 O2'
_chemical_formula_weight 546.41
_chemical_name_systematic
; 
 ? 
;
_space_group_IT_number 14
_symmetry_cell_setting monoclinic
_symmetry_space_group_name_Hall '-P 2ybc'
_symmetry_space_group_name_H-M 'P 1 21/c 1'
_atom_sites_solution_hydrogens geom
_atom_sites_solution_primary direct
_atom_sites_solution_secondary difmap
_audit_creation_method SHELXL-97
_audit_update_record
;
2015-08-15 deposited with the CCDC.
2016-02-04 downloaded from the CCDC.
;
_cell_angle_alpha 90.00
_cell_angle_beta 93.458(3)
_cell_angle_gamma 90.00
_cell_formula_units_Z 2
_cell_length_a 7.840(2)
_cell_length_b 10.704(3)
_cell_length_c 13.449(2)
_cell_measurement_reflns_used 5556
_cell_measurement_temperature 298(2)
_cell_measurement_theta_max 27.4
_cell_measurement_theta_min 2.4
_cell_volume 1126.6(5)
_computing_structure_refinement 'SHELXL-97 (Sheldrick, 1997)'
_computing_structure_solution 'SHELXS-97 (Sheldrick, 1990)'
_diffrn_ambient_temperature 298(2)
_diffrn_measured_fraction_theta_full 0.915
_diffrn_measured_fraction_theta_max 0.915
_diffrn_radiation_monochromator graphite
_diffrn_radiation_source 'fine-focus sealed tube'
_diffrn_radiation_type MoK\a
_diffrn_radiation_wavelength 0.71073
_diffrn_reflns_av_R_equivalents 0.0572
_diffrn_reflns_av_sigmaI/netI 0.0547
_diffrn_reflns_limit_h_max 9
_diffrn_reflns_limit_h_min -9
_diffrn_reflns_limit_k_max 12
_diffrn_reflns_limit_k_min -12
_diffrn_reflns_limit_l_max 16
_diffrn_reflns_limit_l_min -16
_diffrn_reflns_number 7719
_diffrn_reflns_theta_full 25.50
_diffrn_reflns_theta_max 25.50
_diffrn_reflns_theta_min 3.22
_exptl_absorpt_coefficient_mu 2.146
_exptl_absorpt_correction_T_max 0.7678
_exptl_absorpt_correction_T_min 0.7118
_exptl_absorpt_correction_type multi-scan
_exptl_absorpt_process_details SADABS
_exptl_crystal_colour blue
_exptl_crystal_density_diffrn 1.611
_exptl_crystal_density_method 'not measured'
_exptl_crystal_description block
_exptl_crystal_F_000 556
_exptl_crystal_size_max 0.17
_exptl_crystal_size_mid 0.13
_exptl_crystal_size_min 0.13
_refine_diff_density_max 1.757
_refine_diff_density_min -0.729
_refine_diff_density_rms 0.165
_refine_ls_extinction_method none
_refine_ls_goodness_of_fit_ref 1.052
_refine_ls_hydrogen_treatment mixed
_refine_ls_matrix_type full
_refine_ls_number_parameters 137
_refine_ls_number_reflns 1922
_refine_ls_number_restraints 0
_refine_ls_restrained_S_all 1.052
_refine_ls_R_factor_all 0.0878
_refine_ls_R_factor_gt 0.0759
_refine_ls_shift/su_max 0.000
_refine_ls_shift/su_mean 0.000
_refine_ls_structure_factor_coef Fsqd
_refine_ls_weighting_details 'calc w=1/[\s^2^(Fo^2^)+(0.1257P)^2^+7.9853P] where P=(Fo^2^+2Fc^2^)/3'
_refine_ls_weighting_scheme calc
_refine_ls_wR_factor_gt 0.2137
_refine_ls_wR_factor_ref 0.2235
_reflns_number_gt 1599
_reflns_number_total 1922
_reflns_threshold_expression >2sigma(I)
_cod_data_source_file c6ra00500d2.cif
_cod_data_source_block 4
_cod_original_sg_symbol_H-M P21/c
_cod_database_code 7224141

loop_
_symmetry_equiv_pos_as_xyz
'x, y, z'
'-x, y+1/2, -z+1/2'
'-x, -y, -z'
'x, -y-1/2, z-1/2'

loop_
_atom_site_label
_atom_site_type_symbol
_atom_site_fract_x
_atom_site_fract_y
_atom_site_fract_z
_atom_site_U_iso_or_equiv
_atom_site_adp_type
_atom_site_occupancy
_atom_site_symmetry_multiplicity
_atom_site_calc_flag
_atom_site_refinement_flags
Cl1 Cl 1.1536(3) 0.7977(2) 0.4722(2) 0.0603(8) Uani 1 1 d .
Cu1 Cu 0.97769(11) 0.64224(9) 0.49661(8) 0.0324(4) Uani 1 1 d .
N1 N 0.7659(8) 0.7370(6) 0.4988(5) 0.0312(15) Uani 1 1 d .
O1 O 0.8658(7) 0.4894(5) 0.4524(5) 0.0384(14) Uani 1 1 d .
C1 C 0.5907(9) 0.5818(7) 0.4065(5) 0.0278(15) Uani 1 1 d .
C2 C 0.7106(9) 0.4849(7) 0.4001(6) 0.0282(16) Uani 1 1 d .
C3 C 0.6706(11) 0.3833(8) 0.3376(7) 0.039(2) Uani 1 1 d .
H3 H 0.7495 0.3193 0.3313 0.047 Uiso 1 1 calc R
C4 C 0.5143(11) 0.3781(8) 0.2854(7) 0.041(2) Uani 1 1 d .
H4 H 0.4903 0.3101 0.2438 0.049 Uiso 1 1 calc R
C5 C 0.3921(11) 0.4694(8) 0.2923(6) 0.0391(19) Uani 1 1 d .
C6 C 0.4329(9) 0.5702(8) 0.3535(6) 0.0332(17) Uani 1 1 d .
H6 H 0.3518 0.6327 0.3597 0.040 Uiso 1 1 calc R
C7 C 0.2197(14) 0.4640(12) 0.2343(8) 0.064(3) Uani 1 1 d .
H7A H 0.1301 0.4725 0.2794 0.096 Uiso 1 1 calc R
H7B H 0.2081 0.3854 0.2002 0.096 Uiso 1 1 calc R
H7C H 0.2119 0.5307 0.1865 0.096 Uiso 1 1 calc R
C8 C 0.6244(9) 0.6949(7) 0.4607(5) 0.0276(15) Uani 1 1 d .
H8 H 0.5295 0.7450 0.4694 0.033 Uiso 1 1 calc R
C9 C 0.7721(10) 0.8608(8) 0.5422(7) 0.0361(18) Uani 1 1 d .
H9 H 0.8342 0.9228 0.5047 0.043 Uiso 1 1 calc R
C10 C 0.6285(12) 0.9124(9) 0.5968(7) 0.050(2) Uani 1 1 d .
H10A H 0.6034 1.0008 0.5892 0.060 Uiso 1 1 calc R
H10B H 0.5295 0.8596 0.6037 0.060 Uiso 1 1 calc R
C11 C 0.7879(13) 0.8774(9) 0.6521(8) 0.053(2) Uani 1 1 d .
H11A H 0.7870 0.8029 0.6932 0.063 Uiso 1 1 calc R
H11B H 0.8610 0.9441 0.6786 0.063 Uiso 1 1 calc R

loop_
_atom_site_aniso_label
_atom_site_aniso_U_11
_atom_site_aniso_U_22
_atom_site_aniso_U_33
_atom_site_aniso_U_23
_atom_site_aniso_U_13
_atom_site_aniso_U_12
Cl1 0.0295(11) 0.0244(12) 0.129(2) 0.0050(12) 0.0212(12) -0.0036(9)
Cu1 0.0199(5) 0.0173(5) 0.0604(7) -0.0007(4) 0.0062(4) 0.0007(4)
N1 0.034(3) 0.016(3) 0.044(4) -0.002(3) 0.009(3) 0.012(3)
O1 0.024(3) 0.014(3) 0.076(4) -0.004(2) -0.007(2) 0.009(2)
C1 0.026(4) 0.027(4) 0.032(4) 0.002(3) 0.008(3) -0.004(3)
C2 0.016(3) 0.023(4) 0.046(4) 0.004(3) 0.007(3) -0.003(3)
C3 0.032(4) 0.025(4) 0.061(6) -0.006(4) 0.009(4) 0.011(3)
C4 0.039(5) 0.034(5) 0.049(5) -0.007(4) 0.000(4) -0.002(4)
C5 0.041(5) 0.038(5) 0.038(4) 0.005(4) -0.002(3) -0.008(4)
C6 0.027(4) 0.031(4) 0.043(4) 0.005(3) 0.004(3) 0.007(3)
C7 0.053(6) 0.071(8) 0.067(7) 0.000(6) -0.016(5) -0.006(6)
C8 0.019(3) 0.023(4) 0.041(4) 0.002(3) 0.003(3) 0.003(3)
C9 0.027(4) 0.022(4) 0.059(5) 0.000(3) 0.004(3) 0.003(3)
C10 0.038(5) 0.040(5) 0.074(7) -0.021(5) 0.011(4) -0.002(4)
C11 0.054(6) 0.036(5) 0.067(7) -0.014(4) -0.003(5) -0.004(4)

loop_
_atom_type_symbol
_atom_type_description
_atom_type_scat_dispersion_real
_atom_type_scat_dispersion_imag
_atom_type_scat_source
C C 0.0033 0.0016 'International Tables Vol C Tables 4.2.6.8 and 6.1.1.4'
H H 0.0000 0.0000 'International Tables Vol C Tables 4.2.6.8 and 6.1.1.4'
Cl Cl 0.1484 0.1585 'International Tables Vol C Tables 4.2.6.8 and 6.1.1.4'
Cu Cu 0.3201 1.2651 'International Tables Vol C Tables 4.2.6.8 and 6.1.1.4'
N N 0.0061 0.0033 'International Tables Vol C Tables 4.2.6.8 and 6.1.1.4'
O O 0.0106 0.0060 'International Tables Vol C Tables 4.2.6.8 and 6.1.1.4'

loop_
_geom_angle_atom_site_label_1
_geom_angle_atom_site_label_2
_geom_angle_atom_site_label_3
_geom_angle
_geom_angle_site_symmetry_1
_geom_angle_site_symmetry_3
O1 Cu1 N1 94.2(2) . .
O1 Cu1 O1 76.3(2) . 3_766
N1 Cu1 O1 152.1(3) . 3_766
O1 Cu1 Cl1 150.7(2) . .
N1 Cu1 Cl1 98.7(2) . .
O1 Cu1 Cl1 102.16(18) 3_766 .
C8 N1 C9 119.5(6) . .
C8 N1 Cu1 122.1(5) . .
C9 N1 Cu1 118.3(5) . .
C2 O1 Cu1 124.1(5) . .
C2 O1 Cu1 132.2(5) . 3_766
Cu1 O1 Cu1 103.7(2) . 3_766
C6 C1 C2 118.6(7) . .
C6 C1 C8 117.8(7) . .
C2 C1 C8 123.6(7) . .
O1 C2 C3 119.7(7) . .
O1 C2 C1 121.3(7) . .
C3 C2 C1 119.0(7) . .
C4 C3 C2 119.9(7) . .
C4 C3 H3 120.1 . .
C2 C3 H3 120.1 . .
C5 C4 C3 122.6(8) . .
C5 C4 H4 118.7 . .
C3 C4 H4 118.7 . .
C4 C5 C6 117.2(8) . .
C4 C5 C7 122.7(9) . .
C6 C5 C7 120.1(9) . .
C5 C6 C1 122.7(8) . .
C5 C6 H6 118.7 . .
C1 C6 H6 118.7 . .
C5 C7 H7A 109.5 . .
C5 C7 H7B 109.5 . .
H7A C7 H7B 109.5 . .
C5 C7 H7C 109.5 . .
H7A C7 H7C 109.5 . .
H7B C7 H7C 109.5 . .
N1 C8 C1 129.3(7) . .
N1 C8 H8 115.4 . .
C1 C8 H8 115.4 . .
N1 C9 C11 120.6(7) . .
N1 C9 C10 122.1(7) . .
C11 C9 C10 59.0(6) . .
N1 C9 H9 114.6 . .
C11 C9 H9 114.6 . .
C10 C9 H9 114.6 . .
C11 C10 C9 60.5(6) . .
C11 C10 H10A 117.7 . .
C9 C10 H10A 117.7 . .
C11 C10 H10B 117.7 . .
C9 C10 H10B 117.7 . .
H10A C10 H10B 114.8 . .
C10 C11 C9 60.5(6) . .
C10 C11 H11A 117.7 . .
C9 C11 H11A 117.7 . .
C10 C11 H11B 117.7 . .
C9 C11 H11B 117.7 . .
H11A C11 H11B 114.8 . .

loop_
_geom_bond_atom_site_label_1
_geom_bond_atom_site_label_2
_geom_bond_distance
_geom_bond_site_symmetry_2
Cl1 Cu1 2.198(2) .
Cu1 O1 1.933(5) .
Cu1 N1 1.947(6) .
Cu1 O1 1.964(5) 3_766
N1 C8 1.275(10) .
N1 C9 1.449(10) .
O1 C2 1.370(9) .
O1 Cu1 1.964(5) 3_766
C1 C6 1.396(10) .
C1 C2 1.406(11) .
C1 C8 1.430(11) .
C2 C3 1.399(11) .
C3 C4 1.376(12) .
C3 H3 0.9300 .
C4 C5 1.376(13) .
C4 H4 0.9300 .
C5 C6 1.383(12) .
C5 C7 1.520(12) .
C6 H6 0.9300 .
C7 H7A 0.9600 .
C7 H7B 0.9600 .
C7 H7C 0.9600 .
C8 H8 0.9300 .
C9 C11 1.486(13) .
C9 C10 1.487(12) .
C9 H9 0.9800 .
C10 C11 1.464(14) .
C10 H10A 0.9700 .
C10 H10B 0.9700 .
C11 H11A 0.9700 .
C11 H11B 0.9700 .
